data_7051520
loop_
_publ_author_name
'Christoph Janiak'
'Anne-Christine Chamayou'
'Thomas Dorn'

_publ_section_title
;
Hydrophilic interior between hydrophobic regions in
inverse bilayer structures of cation-1,1'-binaphthalene-2,2'-diyl
phosphate salts
;
_journal_name_full 'New Journal of Chemistry'
_journal_paper_doi 10.1039/b510617f
_journal_year 2006
_chemical_formula_sum 'C43 H48 N6 O13 P2'
_chemical_formula_weight 918.81
_space_group_IT_number 2
_symmetry_cell_setting triclinic
_symmetry_space_group_name_Hall '-P 1'
_symmetry_space_group_name_H-M 'P -1'
_cell_angle_alpha 93.363(3)
_cell_angle_beta 98.274(3)
_cell_angle_gamma 112.770(3)
_cell_formula_units_Z 2
_cell_length_a 10.0813(15)
_cell_length_b 11.2429(17)
_cell_length_c 21.107(3)
_cell_measurement_temperature 203(2)
_cell_volume 2165.7(6)
_diffrn_ambient_temperature 203(2)
_exptl_crystal_density_diffrn 1.409
_cod_depositor_comments
;
The following automatic conversions were performed:
'_symmetry_cell_setting' value 'Triclinic' changed to 'triclinic'
according to '/home/saulius/struct/CIF-dictionaries/cif_core.dic'
dictionary named 'cif_core.dic' version 2.4.1 from 2010-06-29.

Automatic conversion script
Id: cif_fix_enum 1527 2010-12-29 10:47:43Z saulius 
;
_cod_database_code 7051520

loop_
_symmetry_equiv_pos_as_xyz
'x, y, z'
'-x, -y, -z'

loop_
_atom_site_label
_atom_site_type_symbol
_atom_site_fract_x
_atom_site_fract_y
_atom_site_fract_z
_atom_site_U_iso_or_equiv
_atom_site_adp_type
_atom_site_occupancy
_atom_site_symmetry_multiplicity
_atom_site_calc_flag
_atom_site_refinement_flags
_atom_site_disorder_assembly
_atom_site_disorder_group
P1 P 0.10144(8) 0.38044(7) 0.34076(3) 0.03233(19) Uani 1 1 d . . .
O1 O 0.18901(16) 0.46196(15) 0.28896(7) 0.0300(4) Uani 1 1 d . . .
O2 O -0.06143(16) 0.30320(15) 0.29961(8) 0.0321(4) Uani 1 1 d . . .
O3 O 0.16804(17) 0.28713(15) 0.35897(7) 0.0344(5) Uani 1 1 d . . .
O4 O 0.08661(18) 0.46672(16) 0.39300(8) 0.0395(5) Uani 1 1 d . . .
C1 C 0.1204(3) 0.5311(2) 0.25322(11) 0.0259(6) Uani 1 1 d . . .
C2 C 0.1752(3) 0.6650(2) 0.27089(11) 0.0320(7) Uani 1 1 d . . .
H2 H 0.2559 0.7063 0.3045 0.038 Uiso 1 1 calc R . .
C3 C 0.1097(3) 0.7348(2) 0.23849(12) 0.0321(7) Uani 1 1 d . . .
H3 H 0.1461 0.8253 0.2498 0.038 Uiso 1 1 calc R . .
C4 C -0.0122(3) 0.6736(2) 0.18804(12) 0.0284(6) Uani 1 1 d . . .
C5 C -0.0845(3) 0.7449(3) 0.15627(13) 0.0387(7) Uani 1 1 d . . .
H5 H -0.0470 0.8356 0.1667 0.046 Uiso 1 1 calc R . .
C6 C -0.2080(3) 0.6838(3) 0.11052(13) 0.0409(7) Uani 1 1 d . . .
H6 H -0.2547 0.7324 0.0895 0.049 Uiso 1 1 calc R . .
C7 C -0.2647(3) 0.5484(2) 0.09508(12) 0.0335(7) Uani 1 1 d . . .
H7 H -0.3511 0.5064 0.0644 0.040 Uiso 1 1 calc R . .
C8 C -0.1963(3) 0.4771(2) 0.12385(11) 0.0293(6) Uani 1 1 d . . .
H8 H -0.2359 0.3865 0.1124 0.035 Uiso 1 1 calc R . .
C9 C -0.0670(3) 0.5364(2) 0.17060(11) 0.0267(6) Uani 1 1 d . . .
C10 C 0.0071(3) 0.4654(2) 0.20355(11) 0.0234(6) Uani 1 1 d . . .
C11 C -0.0769(3) 0.2451(2) 0.23727(12) 0.0298(7) Uani 1 1 d . . .
C12 C -0.1308(3) 0.1093(2) 0.22710(14) 0.0376(7) Uani 1 1 d . . .
H12 H -0.1535 0.0603 0.2616 0.045 Uiso 1 1 calc R . .
C13 C -0.1500(3) 0.0494(3) 0.16673(14) 0.0424(8) Uani 1 1 d . . .
H13 H -0.1910 -0.0420 0.1592 0.051 Uiso 1 1 calc R . .
C14 C -0.1095(3) 0.1218(3) 0.11477(13) 0.0347(7) Uani 1 1 d . . .
C15 C -0.1192(3) 0.0609(3) 0.05257(14) 0.0470(8) Uani 1 1 d . . .
H15 H -0.1592 -0.0304 0.0445 0.056 Uiso 1 1 calc R . .
C16 C -0.0718(3) 0.1320(3) 0.00442(14) 0.0513(9) Uani 1 1 d . . .
H16 H -0.0788 0.0897 -0.0365 0.062 Uiso 1 1 calc R . .
C17 C -0.0125(3) 0.2681(3) 0.01536(13) 0.0433(8) Uani 1 1 d . . .
H17 H 0.0220 0.3170 -0.0179 0.052 Uiso 1 1 calc R . .
C18 C -0.0048(3) 0.3302(3) 0.07467(12) 0.0353(7) Uani 1 1 d . . .
H18 H 0.0338 0.4215 0.0813 0.042 Uiso 1 1 calc R . .
C19 C -0.0538(2) 0.2594(2) 0.12591(12) 0.0279(6) Uani 1 1 d . . .
C20 C -0.0440(2) 0.3218(2) 0.18860(12) 0.0260(6) Uani 1 1 d . . .
P2 P 0.47316(8) 0.08085(7) 0.36284(3) 0.03130(19) Uani 1 1 d . . .
O5 O 0.33173(16) 0.04061(15) 0.30633(7) 0.0284(4) Uani 1 1 d . . .
O6 O 0.59195(16) 0.06378(15) 0.32390(7) 0.0287(4) Uani 1 1 d . . .
O7 O 0.53313(18) 0.22040(16) 0.38810(7) 0.0372(5) Uani 1 1 d . . .
O8 O 0.42846(18) -0.01834(17) 0.40779(7) 0.0386(5) Uani 1 1 d . . .
C21 C 0.3471(3) 0.0899(2) 0.24697(11) 0.0256(6) Uani 1 1 d . . .
C22 C 0.2853(3) 0.1795(2) 0.23348(12) 0.0317(7) Uani 1 1 d . . .
H22 H 0.2409 0.2072 0.2641 0.038 Uiso 1 1 calc R . .
C23 C 0.2901(3) 0.2261(2) 0.17547(12) 0.0333(7) Uani 1 1 d . . .
H23 H 0.2436 0.2823 0.1649 0.040 Uiso 1 1 calc R . .
C24 C 0.3647(3) 0.1905(2) 0.13104(11) 0.0267(6) Uani 1 1 d . . .
C25 C 0.3768(3) 0.2430(2) 0.07140(12) 0.0329(7) Uani 1 1 d . . .
H25 H 0.3269 0.2959 0.0596 0.040 Uiso 1 1 calc R . .
C26 C 0.4596(3) 0.2179(2) 0.03114(12) 0.0350(7) Uani 1 1 d . . .
H26 H 0.4663 0.2530 -0.0082 0.042 Uiso 1 1 calc R . .
C27 C 0.5347(3) 0.1394(2) 0.04875(11) 0.0301(6) Uani 1 1 d . . .
H27 H 0.5958 0.1260 0.0220 0.036 Uiso 1 1 calc R . .
C28 C 0.5206(2) 0.0821(2) 0.10418(11) 0.0264(6) Uani 1 1 d . . .
H28 H 0.5697 0.0277 0.1142 0.032 Uiso 1 1 calc R . .
C29 C 0.4332(2) 0.1034(2) 0.14658(11) 0.0243(6) Uani 1 1 d . . .
C30 C 0.4145(2) 0.0438(2) 0.20504(11) 0.0231(6) Uani 1 1 d . . .
C31 C 0.5494(3) -0.0489(2) 0.28020(11) 0.0254(6) Uani 1 1 d . . .
C32 C 0.6013(3) -0.1423(2) 0.29972(12) 0.0328(7) Uani 1 1 d . . .
H32 H 0.6569 -0.1302 0.3412 0.039 Uiso 1 1 calc R . .
C33 C 0.5708(3) -0.2502(2) 0.25834(12) 0.0350(7) Uani 1 1 d . . .
H33 H 0.6090 -0.3113 0.2705 0.042 Uiso 1 1 calc R . .
C34 C 0.4820(3) -0.2714(2) 0.19715(12) 0.0291(6) Uani 1 1 d . . .
C35 C 0.4435(3) -0.3870(2) 0.15504(12) 0.0366(7) Uani 1 1 d . . .
H35 H 0.4812 -0.4484 0.1672 0.044 Uiso 1 1 calc R . .
C36 C 0.3527(3) -0.4104(3) 0.09715(13) 0.0385(7) Uani 1 1 d . . .
H36 H 0.3300 -0.4866 0.0692 0.046 Uiso 1 1 calc R . .
C37 C 0.2934(3) -0.3210(2) 0.07935(12) 0.0332(7) Uani 1 1 d . . .
H37 H 0.2281 -0.3390 0.0400 0.040 Uiso 1 1 calc R . .
C38 C 0.3292(3) -0.2075(2) 0.11852(11) 0.0273(6) Uani 1 1 d . . .
H38 H 0.2884 -0.1485 0.1055 0.033 Uiso 1 1 calc R . .
C39 C 0.4267(3) -0.1774(2) 0.17821(11) 0.0242(6) Uani 1 1 d . . .
C40 C 0.4669(2) -0.0597(2) 0.22093(11) 0.0231(6) Uani 1 1 d . . .
N1 N 0.2620(3) 0.4338(2) 0.51733(11) 0.0407(7) Uani 1 1 d . . .
H1A H 0.247(3) 0.477(2) 0.5500(12) 0.061 Uiso 1 1 d . . .
H1B H 0.219(3) 0.434(3) 0.4747(12) 0.061 Uiso 1 1 d . . .
N2 N 0.3781(3) 0.3190(2) 0.47292(11) 0.0394(7) Uani 1 1 d . . .
H2A H 0.320(3) 0.308(2) 0.4317(11) 0.059 Uiso 1 1 d . . .
H2B H 0.446(3) 0.288(2) 0.4746(12) 0.059 Uiso 1 1 d . . .
N3 N 0.4361(3) 0.3883(2) 0.58168(12) 0.0406(7) Uani 1 1 d . . .
H3A H 0.430(3) 0.441(2) 0.6156(12) 0.061 Uiso 1 1 d . . .
H3B H 0.504(3) 0.356(3) 0.5856(13) 0.061 Uiso 1 1 d . . .
C41 C 0.3610(3) 0.3809(2) 0.52365(13) 0.0309(7) Uani 1 1 d . . .
N4 N -0.1139(3) -0.1273(2) 0.43511(12) 0.0401(7) Uani 1 1 d . . .
H4A H -0.181(3) -0.117(3) 0.4550(12) 0.060 Uiso 1 1 d . . .
H4B H -0.106(3) -0.204(2) 0.4300(12) 0.060 Uiso 1 1 d . . .
N5 N -0.0510(3) 0.0791(3) 0.40866(12) 0.0492(8) Uani 1 1 d . . .
H5A H -0.122(3) 0.090(3) 0.4293(13) 0.074 Uiso 1 1 d . . .
H5B H 0.010(3) 0.151(3) 0.3913(12) 0.074 Uiso 1 1 d . . .
N6 N 0.0733(3) -0.0430(3) 0.37954(13) 0.0563(8) Uani 1 1 d . . .
H6A H 0.124(3) 0.026(3) 0.3604(14) 0.084 Uiso 1 1 d . . .
H6B H 0.089(3) -0.119(3) 0.3822(14) 0.084 Uiso 1 1 d . . .
C42 C -0.0301(3) -0.0286(3) 0.40816(12) 0.0368(7) Uani 1 1 d . . .
O9 O 0.0433(2) 0.7020(2) 0.42218(10) 0.0555(7) Uani 1 1 d . . .
H9A H 0.083(3) 0.701(3) 0.4635(13) 0.083 Uiso 1 1 d . . .
H9B H 0.043(3) 0.634(3) 0.4026(14) 0.083 Uiso 1 1 d . . .
O10 O 0.3706(2) 0.7266(2) 0.43545(12) 0.0542(7) Uani 1 1 d . . .
H10A H 0.387(3) 0.811(3) 0.4308(14) 0.081 Uiso 1 1 d . . .
H10B H 0.288(3) 0.689(3) 0.4300(16) 0.081 Uiso 1 1 d . . .
O11 O 0.8453(2) 0.3224(3) 0.45382(11) 0.0691(8) Uani 1 1 d . . .
H11A H 0.903(3) 0.375(3) 0.4297(15) 0.104 Uiso 1 1 d . . .
H11B H 0.765(3) 0.290(3) 0.4320(16) 0.104 Uiso 1 1 d . . .
O12 O 0.3042(2) 0.0131(2) 0.52034(9) 0.0489(6) Uani 1 1 d . . .
H12A H 0.322(3) 0.010(3) 0.4860(12) 0.073 Uiso 1 1 d . . .
H12B H 0.387(3) 0.027(3) 0.5428(13) 0.073 Uiso 1 1 d . . .
O13 O 0.6384(3) 0.44649(19) 0.33857(11) 0.0682(7) Uani 1 1 d . . .
H13A H 0.590(3) 0.373(3) 0.3504(15) 0.102 Uiso 1 1 d . . .
C43 C 0.6910(3) 0.4434(3) 0.28052(13) 0.0652(10) Uani 1 1 d . . .
H43A H 0.7577 0.5302 0.2756 0.098 Uiso 1 1 calc R . .
H43B H 0.6095 0.4120 0.2445 0.098 Uiso 1 1 calc R . .
H43C H 0.7419 0.3857 0.2814 0.098 Uiso 1 1 calc R . .

loop_
_atom_site_aniso_label
_atom_site_aniso_U_11
_atom_site_aniso_U_22
_atom_site_aniso_U_33
_atom_site_aniso_U_23
_atom_site_aniso_U_13
_atom_site_aniso_U_12
P1 0.0336(4) 0.0353(5) 0.0317(4) 0.0063(4) 0.0085(4) 0.0164(4)
O1 0.0271(10) 0.0329(11) 0.0307(10) 0.0098(9) 0.0069(9) 0.0112(9)
O2 0.0275(11) 0.0354(11) 0.0341(11) 0.0074(9) 0.0084(9) 0.0118(9)
O3 0.0386(11) 0.0386(12) 0.0354(11) 0.0099(9) 0.0064(9) 0.0248(10)
O4 0.0502(12) 0.0411(12) 0.0353(11) 0.0013(9) 0.0130(10) 0.0258(10)
C1 0.0259(15) 0.0276(16) 0.0273(15) 0.0097(13) 0.0101(13) 0.0111(13)
C2 0.0266(16) 0.0295(17) 0.0300(16) -0.0017(13) 0.0051(13) 0.0013(14)
C3 0.0348(17) 0.0219(16) 0.0362(17) 0.0028(13) 0.0125(14) 0.0058(14)
C4 0.0302(16) 0.0265(16) 0.0304(16) 0.0047(13) 0.0099(13) 0.0118(14)
C5 0.0458(19) 0.0264(17) 0.0489(19) 0.0088(15) 0.0141(16) 0.0174(15)
C6 0.049(2) 0.0375(19) 0.0449(19) 0.0106(15) 0.0069(16) 0.0265(16)
C7 0.0326(16) 0.0325(17) 0.0357(17) 0.0021(14) 0.0013(13) 0.0154(15)
C8 0.0330(17) 0.0247(16) 0.0307(16) 0.0014(13) 0.0067(14) 0.0120(14)
C9 0.0294(16) 0.0253(16) 0.0277(15) 0.0067(13) 0.0115(13) 0.0110(13)
C10 0.0243(15) 0.0220(15) 0.0243(15) 0.0040(12) 0.0077(12) 0.0084(13)
C11 0.0203(15) 0.0299(17) 0.0381(17) 0.0037(14) 0.0036(13) 0.0097(13)
C12 0.0312(17) 0.0257(17) 0.056(2) 0.0109(15) 0.0058(15) 0.0108(14)
C13 0.0317(17) 0.0224(17) 0.072(2) 0.0042(17) -0.0031(17) 0.0146(14)
C14 0.0237(16) 0.0298(17) 0.0500(19) -0.0081(15) -0.0048(14) 0.0160(14)
C15 0.0401(19) 0.040(2) 0.061(2) -0.0179(17) -0.0096(17) 0.0252(16)
C16 0.055(2) 0.065(2) 0.040(2) -0.0224(18) -0.0081(17) 0.041(2)
C17 0.0415(18) 0.060(2) 0.0367(18) -0.0017(16) 0.0036(15) 0.0312(17)
C18 0.0312(16) 0.0396(18) 0.0389(17) -0.0018(15) 0.0051(14) 0.0195(15)
C19 0.0221(15) 0.0261(16) 0.0365(17) -0.0002(13) 0.0010(13) 0.0128(13)
C20 0.0216(15) 0.0227(15) 0.0348(16) 0.0009(13) 0.0031(13) 0.0112(13)
P2 0.0338(4) 0.0376(5) 0.0251(4) 0.0016(4) 0.0073(4) 0.0167(4)
O5 0.0270(10) 0.0376(11) 0.0226(10) 0.0038(8) 0.0077(8) 0.0141(9)
O6 0.0267(10) 0.0352(11) 0.0255(10) -0.0009(8) 0.0052(8) 0.0144(9)
O7 0.0441(12) 0.0329(11) 0.0334(11) -0.0059(9) 0.0040(9) 0.0167(10)
O8 0.0462(12) 0.0508(13) 0.0271(10) 0.0163(9) 0.0135(9) 0.0243(10)
C21 0.0253(15) 0.0265(16) 0.0240(15) 0.0055(12) 0.0031(12) 0.0094(13)
C22 0.0322(16) 0.0360(17) 0.0347(17) 0.0007(14) 0.0113(14) 0.0207(14)
C23 0.0336(16) 0.0319(17) 0.0415(18) 0.0053(14) 0.0077(14) 0.0203(14)
C24 0.0294(15) 0.0248(15) 0.0282(15) 0.0059(12) 0.0031(13) 0.0137(13)
C25 0.0369(17) 0.0289(16) 0.0355(16) 0.0091(13) 0.0020(14) 0.0166(14)
C26 0.0410(18) 0.0344(17) 0.0273(16) 0.0075(13) 0.0029(14) 0.0131(15)
C27 0.0316(16) 0.0290(16) 0.0291(16) 0.0026(13) 0.0075(13) 0.0109(14)
C28 0.0298(15) 0.0250(15) 0.0262(15) 0.0055(12) 0.0061(13) 0.0123(13)
C29 0.0233(14) 0.0243(15) 0.0265(15) 0.0010(12) 0.0047(12) 0.0110(13)
C30 0.0229(14) 0.0250(15) 0.0233(14) 0.0033(12) 0.0039(12) 0.0117(13)
C31 0.0265(15) 0.0281(16) 0.0267(15) 0.0024(13) 0.0095(13) 0.0148(13)
C32 0.0328(16) 0.0417(18) 0.0299(16) 0.0084(14) 0.0020(13) 0.0222(15)
C33 0.0423(18) 0.0361(18) 0.0382(17) 0.0107(14) 0.0085(15) 0.0269(15)
C34 0.0334(16) 0.0290(16) 0.0315(16) 0.0063(13) 0.0127(13) 0.0169(14)
C35 0.0420(18) 0.0304(17) 0.0458(19) 0.0062(14) 0.0135(15) 0.0214(15)
C36 0.0442(19) 0.0288(17) 0.0435(19) -0.0034(14) 0.0108(16) 0.0157(15)
C37 0.0368(17) 0.0323(17) 0.0298(16) 0.0018(13) 0.0059(13) 0.0135(15)
C38 0.0304(16) 0.0263(16) 0.0297(15) 0.0062(12) 0.0093(13) 0.0143(13)
C39 0.0235(14) 0.0253(15) 0.0264(15) 0.0050(12) 0.0110(12) 0.0099(13)
C40 0.0247(14) 0.0240(15) 0.0253(15) 0.0059(12) 0.0105(12) 0.0125(13)
N1 0.0405(16) 0.0490(17) 0.0415(16) 0.0017(14) 0.0106(14) 0.0269(14)
N2 0.0451(18) 0.0463(16) 0.0375(15) 0.0022(13) 0.0110(13) 0.0290(14)
N3 0.0486(17) 0.0430(17) 0.0333(15) 0.0032(12) 0.0045(14) 0.0231(14)
C41 0.0309(17) 0.0252(16) 0.0371(18) 0.0078(14) 0.0141(15) 0.0085(14)
N4 0.0388(16) 0.0385(16) 0.0473(16) 0.0150(14) 0.0157(12) 0.0161(14)
N5 0.055(2) 0.0376(17) 0.0545(18) 0.0179(14) 0.0107(14) 0.0167(15)
N6 0.0429(17) 0.077(2) 0.0542(18) 0.0172(17) 0.0211(14) 0.0235(18)
C42 0.0283(17) 0.047(2) 0.0283(16) 0.0065(15) 0.0000(14) 0.0091(16)
O9 0.0649(16) 0.0545(16) 0.0566(15) 0.0044(13) 0.0192(13) 0.0317(13)
O10 0.0383(13) 0.0559(16) 0.0706(15) 0.0097(14) 0.0068(13) 0.0222(14)
O11 0.0493(16) 0.093(2) 0.0477(15) 0.0136(13) 0.0098(12) 0.0083(15)
O12 0.0482(14) 0.0721(15) 0.0378(14) 0.0132(13) 0.0131(12) 0.0335(13)
O13 0.0989(19) 0.0483(16) 0.0631(15) 0.0061(13) 0.0454(14) 0.0248(14)
C43 0.086(3) 0.082(3) 0.059(2) 0.022(2) 0.038(2) 0.057(2)

loop_
_geom_bond_atom_site_label_1
_geom_bond_atom_site_label_2
_geom_bond_distance
_geom_bond_site_symmetry_2
_geom_bond_publ_flag
P1 O4 1.4876(16) . ?
P1 O3 1.4891(16) . ?
P1 O1 1.6075(16) . ?
P1 O2 1.6131(16) . ?
O1 C1 1.409(3) . ?
O2 C11 1.394(3) . ?
C1 C10 1.364(3) . ?
C1 C2 1.394(3) . ?
C2 C3 1.362(3) . ?
C2 H2 0.9400 . ?
C3 C4 1.414(3) . ?
C3 H3 0.9400 . ?
C4 C5 1.413(3) . ?
C4 C9 1.427(3) . ?
C5 C6 1.367(3) . ?
C5 H5 0.9400 . ?
C6 C7 1.402(3) . ?
C6 H6 0.9400 . ?
C7 C8 1.361(3) . ?
C7 H7 0.9400 . ?
C8 C9 1.413(3) . ?
C8 H8 0.9400 . ?
C9 C10 1.434(3) . ?
C10 C20 1.490(3) . ?
C11 C20 1.375(3) . ?
C11 C12 1.399(3) . ?
C12 C13 1.357(3) . ?
C12 H12 0.9400 . ?
C13 C14 1.418(3) . ?
C13 H13 0.9400 . ?
C14 C15 1.417(3) . ?
C14 C19 1.418(3) . ?
C15 C16 1.356(3) . ?
C15 H15 0.9400 . ?
C16 C17 1.401(4) . ?
C16 H16 0.9400 . ?
C17 C18 1.374(3) . ?
C17 H17 0.9400 . ?
C18 C19 1.413(3) . ?
C18 H18 0.9400 . ?
C19 C20 1.433(3) . ?
P2 O7 1.4785(17) . ?
P2 O8 1.4848(16) . ?
P2 O6 1.6092(16) . ?
P2 O5 1.6150(16) . ?
O5 C21 1.404(2) . ?
O6 C31 1.403(3) . ?
C21 C30 1.380(3) . ?
C21 C22 1.397(3) . ?
C22 C23 1.360(3) . ?
C22 H22 0.9400 . ?
C23 C24 1.413(3) . ?
C23 H23 0.9400 . ?
C24 C25 1.423(3) . ?
C24 C29 1.428(3) . ?
C25 C26 1.362(3) . ?
C25 H25 0.9400 . ?
C26 C27 1.401(3) . ?
C26 H26 0.9400 . ?
C27 C28 1.367(3) . ?
C27 H27 0.9400 . ?
C28 C29 1.414(3) . ?
C28 H28 0.9400 . ?
C29 C30 1.440(3) . ?
C30 C40 1.489(3) . ?
C31 C40 1.370(3) . ?
C31 C32 1.400(3) . ?
C32 C33 1.356(3) . ?
C32 H32 0.9400 . ?
C33 C34 1.411(3) . ?
C33 H33 0.9400 . ?
C34 C35 1.416(3) . ?
C34 C39 1.425(3) . ?
C35 C36 1.362(3) . ?
C35 H35 0.9400 . ?
C36 C37 1.399(3) . ?
C36 H36 0.9400 . ?
C37 C38 1.370(3) . ?
C37 H37 0.9400 . ?
C38 C39 1.415(3) . ?
C38 H38 0.9400 . ?
C39 C40 1.437(3) . ?
N1 C41 1.341(3) . ?
N1 H1A 0.88(2) . ?
N1 H1B 0.94(2) . ?
N2 C41 1.311(3) . ?
N2 H2A 0.95(2) . ?
N2 H2B 0.88(2) . ?
N3 C41 1.324(3) . ?
N3 H3A 0.93(2) . ?
N3 H3B 0.89(2) . ?
N4 C42 1.325(3) . ?
N4 H4A 0.88(2) . ?
N4 H4B 0.90(2) . ?
N5 C42 1.307(3) . ?
N5 H5A 0.93(2) . ?
N5 H5B 0.93(3) . ?
N6 C42 1.333(3) . ?
N6 H6A 0.90(3) . ?
N6 H6B 0.93(3) . ?
O9 H9A 0.91(3) . ?
O9 H9B 0.84(3) . ?
O10 H10A 0.91(3) . ?
O10 H10B 0.76(3) . ?
O11 H11A 0.89(3) . ?
O11 H11B 0.80(3) . ?
O12 H12A 0.77(2) . ?
O12 H12B 0.85(3) . ?
O13 C43 1.407(3) . ?
O13 H13A 0.85(3) . ?
C43 H43A 0.9700 . ?
C43 H43B 0.9700 . ?
C43 H43C 0.9700 . ?

loop_
_cod_related_entry_id
_cod_related_entry_database
_cod_related_entry_code
1 ChemSpider 30652884
